data_7702896
loop_
_publ_author_name
'Champion, Martin J. D.'
'Farina, Paolo'
'Levason, William'
'Reid, Gillian'

_publ_section_title
;
 Trivalent scandium, yttrium and lanthanide complexes with thia-oxa and
 selena-oxa macrocycles and crown ether coordination.
;
_journal_issue 36
_journal_name_full 'Dalton transactions (Cambridge, England : 2003)'
_journal_page_first 13179
_journal_page_last 13189
_journal_paper_doi 10.1039/c3dt51405f
_journal_volume 42
_journal_year 2013
_chemical_formula_moiety 'C12 H28 I La O6 S2 2+, 2(I 1-), H2 O'
_chemical_formula_structural '((C12 H24 O4 S2) (H2 O)2 I La) (I)2 (H2 O)'
_chemical_formula_sum 'C12 H30 I3 La O7 S2'
_chemical_formula_weight 870.09
_chemical_name_systematic
; 
 diaqua-iodo-(1,4,10,13-tetraoxa-7,16-dithiacyclooctadecane)-lanthanum(III)
 iodide hydrate 
;
_space_group_IT_number 14
_space_group_name_Hall '-P 2ybc'
_space_group_name_H-M_alt 'P 1 21/c 1'
_symmetry_cell_setting monoclinic
_symmetry_space_group_name_H-M 'P 1 21/c 1'
_atom_sites_solution_hydrogens geom
_atom_sites_solution_primary direct
_atom_sites_solution_secondary difmap
_audit_creation_date 2012-10-07
_audit_creation_method 'SHELXL-97 + hand edit'
_cell_angle_alpha 90.00
_cell_angle_beta 106.278(3)
_cell_angle_gamma 90.00
_cell_formula_units_Z 4
_cell_length_a 8.5208(16)
_cell_length_b 20.401(4)
_cell_length_c 14.616(3)
_cell_measurement_reflns_used 6709
_cell_measurement_temperature 100(2)
_cell_measurement_theta_max 31.3
_cell_measurement_theta_min 2.5
_cell_volume 2438.9(8)
_computing_cell_refinement 'CrystalClear-SM Expert 2.0 r7 (Rigaku, 2011)'
_computing_data_collection 'CrystalClear-SM Expert 2.0 r7 (Rigaku, 2011)'
_computing_data_reduction 'CrystalClear-SM Expert 2.0 r7 (Rigaku, 2011)'
_computing_molecular_graphics 'ORTEP-III (Farrugia, 1997)'
_computing_structure_refinement 'SHELXL-97 (Sheldrick, 2008)'
_computing_structure_solution 'SHELXS-97 (Sheldrick, 1997)'
_diffrn_ambient_temperature 100(2)
_diffrn_detector 'CCD plate'
_diffrn_detector_type 'Rigaku HG Saturn724+ (2x2 bin mode)'
_diffrn_measured_fraction_theta_full 0.986
_diffrn_measured_fraction_theta_max 0.986
_diffrn_measurement_device 'Four-circle \k diffractometer'
_diffrn_measurement_device_type 'Rigaku AFC12 '
_diffrn_measurement_method 'Profile data from \w-scans'
_diffrn_radiation_collimation 'Confocal mirrors, HF VariMax '
_diffrn_radiation_type MoK\a
_diffrn_radiation_wavelength 0.71073
_diffrn_reflns_av_R_equivalents 0.1735
_diffrn_reflns_av_unetI/netI 0.1214
_diffrn_reflns_limit_h_max 8
_diffrn_reflns_limit_h_min -11
_diffrn_reflns_limit_k_max 22
_diffrn_reflns_limit_k_min -26
_diffrn_reflns_limit_l_max 18
_diffrn_reflns_limit_l_min -13
_diffrn_reflns_number 11038
_diffrn_reflns_theta_full 27.50
_diffrn_reflns_theta_max 27.50
_diffrn_reflns_theta_min 2.47
_diffrn_source 'Rotating anode X-ray tube'
_diffrn_source_type 'Rigaku FR-E+ SuperBright'
_diffrn_standards_number 0
_exptl_absorpt_coefficient_mu 5.746
_exptl_absorpt_correction_T_max 1.000
_exptl_absorpt_correction_T_min 0.822
_exptl_absorpt_correction_type multi-scan
_exptl_absorpt_process_details
;Jacobson, R.A. (1998). REQAB. Private communication to the 
 Rigaku Corporation, Tokyo, Japan. 
;
_exptl_crystal_colour colourless
_exptl_crystal_density_diffrn 2.370
_exptl_crystal_density_method 'not measured'
_exptl_crystal_description needle
_exptl_crystal_F_000 1624
_exptl_crystal_size_max 0.08
_exptl_crystal_size_mid 0.08
_exptl_crystal_size_min 0.03
_refine_diff_density_max 2.891
_refine_diff_density_min -4.624
_refine_diff_density_rms 0.447
_refine_ls_extinction_method none
_refine_ls_goodness_of_fit_ref 1.066
_refine_ls_hydrogen_treatment constr
_refine_ls_matrix_type full
_refine_ls_number_parameters 226
_refine_ls_number_reflns 5520
_refine_ls_number_restraints 0
_refine_ls_restrained_S_all 1.066
_refine_ls_R_factor_all 0.0690
_refine_ls_R_factor_gt 0.0655
_refine_ls_shift/su_max 0.001
_refine_ls_shift/su_mean 0.000
_refine_ls_structure_factor_coef Fsqd
_refine_ls_weighting_details 'w=1/[\s^2^(Fo^2^)+(0.1047P)^2^+0.0000P] where P=(Fo^2^+2Fc^2^)/3'
_refine_ls_weighting_scheme calc
_refine_ls_wR_factor_gt 0.1708
_refine_ls_wR_factor_ref 0.1747
_reflns_number_gt 4934
_reflns_number_total 5520
_reflns_threshold_expression I>2\s(I)
_cod_data_source_file c3dt51405f.txt
_cod_data_source_block 12mjdc28b1ax
_cod_original_sg_symbol_H-M 'P 21/c'
_cod_database_code 7702896

loop_
_symmetry_equiv_pos_as_xyz
'x, y, z'
'-x, y+1/2, -z+1/2'
'-x, -y, -z'
'x, -y-1/2, z-1/2'

loop_
_atom_site_label
_atom_site_type_symbol
_atom_site_fract_x
_atom_site_fract_y
_atom_site_fract_z
_atom_site_U_iso_or_equiv
_atom_site_adp_type
_atom_site_occupancy
_atom_site_symmetry_multiplicity
_atom_site_calc_flag
_atom_site_refinement_flags
La1 La 0.44404(5) 0.36914(2) 0.26450(3) 0.01093(15) Uani 1 1 d .
I1 I 0.24423(6) 0.39744(2) 0.41901(3) 0.01673(16) Uani 1 1 d .
I2 I 0.06715(6) 0.35939(3) 0.72683(4) 0.02555(17) Uani 1 1 d .
I3 I 0.63706(6) 0.35926(2) 0.93941(3) 0.01847(16) Uani 1 1 d .
S1 S 0.6993(2) 0.34941(10) 0.45705(12) 0.0184(4) Uani 1 1 d .
S2 S 0.0928(2) 0.35603(9) 0.14791(12) 0.0166(4) Uani 1 1 d .
O1 O 0.3979(6) 0.2953(3) 0.1137(3) 0.0175(10) Uani 1 1 d .
O2 O 0.6768(6) 0.2875(3) 0.2649(3) 0.0162(10) Uani 1 1 d .
O3 O 0.5915(6) 0.4736(2) 0.3414(3) 0.0140(10) Uani 1 1 d .
O4 O 0.3035(6) 0.4808(3) 0.2046(4) 0.0201(11) Uani 1 1 d .
O5 O 0.5960(7) 0.4155(3) 0.1551(4) 0.0203(11) Uani 1 1 d .
O6 O 0.3696(6) 0.2566(3) 0.3095(4) 0.0191(10) Uani 1 1 d .
O7 O 0.6953(7) 0.5331(3) 0.1055(4) 0.0254(12) Uani 1 1 d .
C1 C 0.4997(9) 0.2373(4) 0.1270(5) 0.0215(15) Uani 1 1 d .
H1A H 0.4921 0.2168 0.0645 0.026 Uiso 1 1 calc R
H1B H 0.4613 0.2050 0.1666 0.026 Uiso 1 1 calc R
C2 C 0.6710(9) 0.2554(4) 0.1744(5) 0.0202(15) Uani 1 1 d .
H2A H 0.7408 0.2158 0.1860 0.024 Uiso 1 1 calc R
H2B H 0.7120 0.2856 0.1332 0.024 Uiso 1 1 calc R
C3 C 0.8434(8) 0.3044(4) 0.3178(6) 0.0207(15) Uani 1 1 d .
H3A H 0.8710 0.3487 0.2992 0.025 Uiso 1 1 calc R
H3B H 0.9209 0.2726 0.3034 0.025 Uiso 1 1 calc R
C4 C 0.8567(9) 0.3031(4) 0.4233(5) 0.0198(15) Uani 1 1 d .
H4A H 0.9649 0.3207 0.4587 0.024 Uiso 1 1 calc R
H4B H 0.8518 0.2570 0.4432 0.024 Uiso 1 1 calc R
C5 C 0.7884(10) 0.4301(4) 0.4790(5) 0.0244(16) Uani 1 1 d .
H5A H 0.7395 0.4535 0.5236 0.029 Uiso 1 1 calc R
H5B H 0.9071 0.4257 0.5103 0.029 Uiso 1 1 calc R
C6 C 0.7642(8) 0.4708(4) 0.3895(5) 0.0187(15) Uani 1 1 d .
H6A H 0.8074 0.5156 0.4062 0.022 Uiso 1 1 calc R
H6B H 0.8236 0.4508 0.3473 0.022 Uiso 1 1 calc R
C7 C 0.5302(10) 0.5379(4) 0.3089(5) 0.0207(15) Uani 1 1 d .
H7A H 0.5769 0.5527 0.2575 0.025 Uiso 1 1 calc R
H7B H 0.5619 0.5697 0.3620 0.025 Uiso 1 1 calc R
C8 C 0.3482(9) 0.5340(4) 0.2724(5) 0.0179(14) Uani 1 1 d .
H8A H 0.3008 0.5265 0.3260 0.021 Uiso 1 1 calc R
H8B H 0.3043 0.5758 0.2412 0.021 Uiso 1 1 calc R
C9 C 0.1547(10) 0.4885(4) 0.1300(6) 0.0270(17) Uani 1 1 d .
H9A H 0.1766 0.4818 0.0677 0.032 Uiso 1 1 calc R
H9B H 0.1134 0.5337 0.1315 0.032 Uiso 1 1 calc R
C10 C 0.0254(9) 0.4404(4) 0.1401(5) 0.0227(16) Uani 1 1 d .
H10A H -0.0722 0.4451 0.0847 0.027 Uiso 1 1 calc R
H10B H -0.0074 0.4514 0.1981 0.027 Uiso 1 1 calc R
C11 C 0.1390(10) 0.3443(4) 0.0350(5) 0.0221(16) Uani 1 1 d .
H11A H 0.0367 0.3394 -0.0172 0.027 Uiso 1 1 calc R
H11B H 0.1999 0.3825 0.0208 0.027 Uiso 1 1 calc R
C12 C 0.2439(9) 0.2815(4) 0.0440(5) 0.0200(15) Uani 1 1 d .
H12A H 0.1884 0.2442 0.0652 0.024 Uiso 1 1 calc R
H12B H 0.2618 0.2703 -0.0181 0.024 Uiso 1 1 calc R

loop_
_atom_site_aniso_label
_atom_site_aniso_U_11
_atom_site_aniso_U_22
_atom_site_aniso_U_33
_atom_site_aniso_U_23
_atom_site_aniso_U_13
_atom_site_aniso_U_12
La1 0.0167(2) 0.0133(2) 0.0028(2) -0.00001(12) 0.00276(16) -0.00023(14)
I1 0.0248(3) 0.0204(3) 0.0076(2) -0.00099(16) 0.00872(19) -0.00174(18)
I2 0.0232(3) 0.0225(3) 0.0273(3) 0.0041(2) 0.0010(2) -0.00148(19)
I3 0.0260(3) 0.0209(3) 0.0077(2) -0.00272(17) 0.00339(19) 0.00134(18)
S1 0.0225(9) 0.0245(9) 0.0077(7) 0.0049(7) 0.0035(7) -0.0002(7)
S2 0.0209(9) 0.0197(9) 0.0094(7) -0.0003(6) 0.0045(7) 0.0013(7)
O1 0.023(2) 0.020(3) 0.012(2) -0.005(2) 0.009(2) 0.001(2)
O2 0.022(2) 0.018(3) 0.008(2) -0.003(2) 0.0023(19) 0.001(2)
O3 0.020(2) 0.011(2) 0.007(2) 0.0035(18) -0.0024(18) 0.0006(19)
O4 0.023(3) 0.019(3) 0.014(2) -0.002(2) -0.003(2) -0.001(2)
O5 0.030(3) 0.023(3) 0.012(2) 0.002(2) 0.011(2) 0.000(2)
O6 0.026(3) 0.013(2) 0.017(2) 0.004(2) 0.003(2) 0.000(2)
O7 0.033(3) 0.022(3) 0.025(3) 0.003(2) 0.015(2) 0.006(2)
C1 0.025(4) 0.023(4) 0.015(3) -0.006(3) 0.004(3) 0.002(3)
C2 0.027(4) 0.018(4) 0.016(3) -0.006(3) 0.007(3) 0.003(3)
C3 0.015(3) 0.023(4) 0.023(4) -0.002(3) 0.003(3) -0.004(3)
C4 0.016(3) 0.021(4) 0.018(3) 0.007(3) -0.003(3) -0.003(3)
C5 0.035(4) 0.023(4) 0.008(3) 0.003(3) -0.006(3) -0.002(3)
C6 0.018(3) 0.023(4) 0.013(3) -0.005(3) 0.002(3) -0.003(3)
C7 0.038(4) 0.013(3) 0.011(3) -0.002(3) 0.005(3) -0.001(3)
C8 0.028(4) 0.014(3) 0.012(3) -0.002(3) 0.006(3) 0.005(3)
C9 0.031(4) 0.024(4) 0.021(4) 0.004(3) 0.001(3) 0.011(3)
C10 0.027(4) 0.029(4) 0.014(3) 0.000(3) 0.008(3) 0.006(3)
C11 0.026(4) 0.030(4) 0.009(3) 0.001(3) 0.003(3) 0.002(3)
C12 0.027(4) 0.024(4) 0.007(3) -0.011(3) 0.002(3) -0.003(3)

loop_
_atom_type_symbol
_atom_type_description
_atom_type_scat_dispersion_real
_atom_type_scat_dispersion_imag
_atom_type_scat_source
C C 0.0033 0.0016 'International Tables Vol C Tables 4.2.6.8 and 6.1.1.4'
H H 0.0000 0.0000 'International Tables Vol C Tables 4.2.6.8 and 6.1.1.4'
O O 0.0106 0.0060 'International Tables Vol C Tables 4.2.6.8 and 6.1.1.4'
S S 0.1246 0.1234 'International Tables Vol C Tables 4.2.6.8 and 6.1.1.4'
I I -0.4742 1.8119 'International Tables Vol C Tables 4.2.6.8 and 6.1.1.4'
La La -0.2871 2.4523 'International Tables Vol C Tables 4.2.6.8 and 6.1.1.4'

loop_
_geom_angle_atom_site_label_1
_geom_angle_atom_site_label_2
_geom_angle_atom_site_label_3
_geom_angle
O5 La1 O6 136.33(17)
O5 La1 O3 71.91(16)
O6 La1 O3 140.39(16)
O5 La1 O2 73.25(16)
O6 La1 O2 70.23(16)
O3 La1 O2 104.60(15)
O5 La1 O1 70.19(17)
O6 La1 O1 72.84(16)
O3 La1 O1 142.10(15)
O2 La1 O1 64.18(15)
O5 La1 O4 74.17(17)
O6 La1 O4 139.34(17)
O3 La1 O4 62.92(15)
O2 La1 O4 147.36(15)
O1 La1 O4 105.91(17)
O5 La1 S2 106.35(13)
O6 La1 S2 77.52(12)
O3 La1 S2 127.46(11)
O2 La1 S2 125.70(12)
O1 La1 S2 65.15(11)
O4 La1 S2 66.27(12)
O5 La1 S1 105.95(14)
O6 La1 S1 78.81(12)
O3 La1 S1 64.67(11)
O2 La1 S1 64.34(11)
O1 La1 S1 126.95(12)
O4 La1 S1 124.36(12)
S2 La1 S1 147.69(5)
O5 La1 I1 147.54(13)
O6 La1 I1 76.13(12)
O3 La1 I1 80.51(10)
O2 La1 I1 131.71(10)
O1 La1 I1 135.11(11)
O4 La1 I1 78.27(12)
S2 La1 I1 77.12(4)
S1 La1 I1 76.08(4)
C5 S1 C4 102.5(4)
C5 S1 La1 101.5(2)
C4 S1 La1 101.9(2)
C10 S2 C11 102.4(4)
C10 S2 La1 101.5(3)
C11 S2 La1 95.3(3)
C12 O1 C1 109.1(6)
C12 O1 La1 126.9(4)
C1 O1 La1 114.6(4)
C3 O2 C2 111.6(5)
C3 O2 La1 118.8(4)
C2 O2 La1 117.0(4)
C6 O3 C7 114.9(6)
C6 O3 La1 119.2(4)
C7 O3 La1 121.5(4)
C9 O4 C8 116.5(6)
C9 O4 La1 125.3(5)
C8 O4 La1 114.7(4)
O1 C1 C2 109.5(6)
O1 C1 H1A 109.8
C2 C1 H1A 109.8
O1 C1 H1B 109.8
C2 C1 H1B 109.8
H1A C1 H1B 108.2
O2 C2 C1 108.3(6)
O2 C2 H2A 110.0
C1 C2 H2A 110.0
O2 C2 H2B 110.0
C1 C2 H2B 110.0
H2A C2 H2B 108.4
O2 C3 C4 108.7(6)
O2 C3 H3A 109.9
C4 C3 H3A 109.9
O2 C3 H3B 109.9
C4 C3 H3B 109.9
H3A C3 H3B 108.3
C3 C4 S1 114.6(5)
C3 C4 H4A 108.6
S1 C4 H4A 108.6
C3 C4 H4B 108.6
S1 C4 H4B 108.6
H4A C4 H4B 107.6
C6 C5 S1 113.5(5)
C6 C5 H5A 108.9
S1 C5 H5A 108.9
C6 C5 H5B 108.9
S1 C5 H5B 108.9
H5A C5 H5B 107.7
O3 C6 C5 108.4(6)
O3 C6 H6A 110.0
C5 C6 H6A 110.0
O3 C6 H6B 110.0
C5 C6 H6B 110.0
H6A C6 H6B 108.4
O3 C7 C8 108.2(6)
O3 C7 H7A 110.1
C8 C7 H7A 110.1
O3 C7 H7B 110.1
C8 C7 H7B 110.1
H7A C7 H7B 108.4
O4 C8 C7 109.4(6)
O4 C8 H8A 109.8
C7 C8 H8A 109.8
O4 C8 H8B 109.8
C7 C8 H8B 109.8
H8A C8 H8B 108.2
O4 C9 C10 111.6(7)
O4 C9 H9A 109.3
C10 C9 H9A 109.3
O4 C9 H9B 109.3
C10 C9 H9B 109.3
H9A C9 H9B 108.0
C9 C10 S2 113.4(5)
C9 C10 H10A 108.9
S2 C10 H10A 108.9
C9 C10 H10B 108.9
S2 C10 H10B 108.9
H10A C10 H10B 107.7
C12 C11 S2 107.4(5)
C12 C11 H11A 110.2
S2 C11 H11A 110.2
C12 C11 H11B 110.2
S2 C11 H11B 110.2
H11A C11 H11B 108.5
O1 C12 C11 106.7(6)
O1 C12 H12A 110.4
C11 C12 H12A 110.4
O1 C12 H12B 110.4
C11 C12 H12B 110.4
H12A C12 H12B 108.6

loop_
_geom_bond_atom_site_label_1
_geom_bond_atom_site_label_2
_geom_bond_distance
La1 O5 2.508(5)
La1 O6 2.519(5)
La1 O3 2.568(5)
La1 O2 2.588(5)
La1 O1 2.606(5)
La1 O4 2.608(6)
La1 S2 3.012(2)
La1 S1 3.0630(19)
La1 I1 3.2385(7)
S1 C5 1.804(9)
S1 C4 1.818(8)
S2 C10 1.807(8)
S2 C11 1.817(7)
O1 C12 1.445(8)
O1 C1 1.449(9)
O2 C3 1.455(8)
O2 C2 1.465(8)
O3 C6 1.443(8)
O3 C7 1.443(9)
O4 C9 1.430(9)
O4 C8 1.447(9)
C1 C2 1.477(10)
C1 H1A 0.9900
C1 H1B 0.9900
C2 H2A 0.9900
C2 H2B 0.9900
C3 C4 1.513(10)
C3 H3A 0.9900
C3 H3B 0.9900
C4 H4A 0.9900
C4 H4B 0.9900
C5 C6 1.514(10)
C5 H5A 0.9900
C5 H5B 0.9900
C6 H6A 0.9900
C6 H6B 0.9900
C7 C8 1.494(11)
C7 H7A 0.9900
C7 H7B 0.9900
C8 H8A 0.9900
C8 H8B 0.9900
C9 C10 1.513(12)
C9 H9A 0.9900
C9 H9B 0.9900
C10 H10A 0.9900
C10 H10B 0.9900
C11 C12 1.545(11)
C11 H11A 0.9900
C11 H11B 0.9900
C12 H12A 0.9900
C12 H12B 0.9900

loop_
_geom_contact_atom_site_label_1
_geom_contact_atom_site_label_2
_geom_contact_distance
_geom_contact_site_symmetry_2
O5 I3 3.463(5) 1_554
O5 O7 2.709(8) .
O6 I2 3.457(5) 4_565
O6 I3 3.458(5) 4_565
O7 I2 3.484(6) 3_666
O7 I3 3.498(6) 3_666

loop_
_geom_torsion_atom_site_label_1
_geom_torsion_atom_site_label_2
_geom_torsion_atom_site_label_3
_geom_torsion_atom_site_label_4
_geom_torsion
C12 O1 C1 C2 163.2(6)
C3 O2 C2 C1 177.5(6)
O1 C1 C2 O2 57.5(8)
C2 O2 C3 C4 -150.7(6)
O2 C3 C4 S1 -50.3(8)
C5 S1 C4 C3 -88.8(6)
C4 S1 C5 C6 83.4(6)
C7 O3 C6 C5 134.2(6)
S1 C5 C6 O3 55.1(8)
C6 O3 C7 C8 -172.8(5)
C9 O4 C8 C7 -149.6(6)
O3 C7 C8 O4 -51.4(7)
C8 O4 C9 C10 -112.2(7)
O4 C9 C10 S2 -54.4(8)
C11 S2 C10 C9 -60.8(6)
C10 S2 C11 C12 163.9(5)
C1 O1 C12 C11 178.4(6)
S2 C11 C12 O1 -66.4(6)
